data_4111747
loop_
_publ_author_name
'David A. Evans'
'Jimmy Wu'

_publ_section_title
;
 Enantioselective Syn-Selective Scandium-Catalyzed Ene Reactions
;
_journal_name_full 'Journal of the American Chemical Society'
_journal_page_first 8006
_journal_page_last 8007
_journal_paper_doi 10.1021/ja0522130
_journal_volume 127
_journal_year 2005
_chemical_formula_sum 'C14 H19 N O2'
_chemical_formula_weight 233.30
_chemical_name_systematic
; 
 ? 
;
_space_group_IT_number 18
_symmetry_cell_setting orthorhombic
_symmetry_space_group_name_Hall 'P 2 2ab'
_symmetry_space_group_name_H-M 'P 21 21 2'
_atom_sites_solution_hydrogens geom
_atom_sites_solution_primary direct
_atom_sites_solution_secondary difmap
_audit_creation_method SHELXL-97
_cell_angle_alpha 90.00
_cell_angle_beta 90.00
_cell_angle_gamma 90.00
_cell_formula_units_Z 4
_cell_length_a 9.641(2)
_cell_length_b 14.903(3)
_cell_length_c 9.1190(19)
_cell_measurement_temperature 193(2)
_cell_volume 1310.2(5)
_computing_cell_refinement 'Bruker SMART'
_computing_data_collection 'Bruker SMART'
_computing_data_reduction 'Bruker SAINT'
_computing_molecular_graphics 'Bruker SHELXTL'
_computing_publication_material 'Bruker SHELXTL'
_computing_structure_refinement 'SHELXL-97 (Sheldrick, 1997)'
_computing_structure_solution 'SHELXS-97 (Sheldrick, 1990)'
_diffrn_ambient_temperature 193(2)
_diffrn_measured_fraction_theta_full 1.000
_diffrn_measured_fraction_theta_max 1.000
_diffrn_measurement_device_type 'CCD area detector'
_diffrn_measurement_method 'phi and omega scans'
_diffrn_radiation_monochromator graphite
_diffrn_radiation_source 'fine-focus sealed tube'
_diffrn_radiation_type MoK\a
_diffrn_radiation_wavelength 0.71073
_diffrn_reflns_av_R_equivalents 0.0590
_diffrn_reflns_av_sigmaI/netI 0.0463
_diffrn_reflns_limit_h_max 11
_diffrn_reflns_limit_h_min -11
_diffrn_reflns_limit_k_max 17
_diffrn_reflns_limit_k_min -17
_diffrn_reflns_limit_l_max 7
_diffrn_reflns_limit_l_min -10
_diffrn_reflns_number 7024
_diffrn_reflns_theta_full 24.98
_diffrn_reflns_theta_max 24.98
_diffrn_reflns_theta_min 2.23
_exptl_absorpt_coefficient_mu 0.079
_exptl_absorpt_correction_type none
_exptl_crystal_colour colorless
_exptl_crystal_density_diffrn 1.183
_exptl_crystal_density_meas 0
_exptl_crystal_description shard
_exptl_crystal_F_000 504
_exptl_crystal_size_max 0.10
_exptl_crystal_size_mid 0.10
_exptl_crystal_size_min 0.01
_refine_diff_density_max 0.191
_refine_diff_density_min -0.245
_refine_diff_density_rms 0.048
_refine_ls_abs_structure_details 'Flack H D (1983), Acta Cryst. A39, 876-881'
_refine_ls_abs_structure_Flack -1(3)
_refine_ls_extinction_method none
_refine_ls_goodness_of_fit_ref 1.434
_refine_ls_hydrogen_treatment mixed
_refine_ls_matrix_type full
_refine_ls_number_parameters 161
_refine_ls_number_reflns 2314
_refine_ls_number_restraints 0
_refine_ls_restrained_S_all 1.434
_refine_ls_R_factor_all 0.0864
_refine_ls_R_factor_gt 0.0827
_refine_ls_shift/su_max 0.000
_refine_ls_shift/su_mean 0.000
_refine_ls_structure_factor_coef Fsqd
_refine_ls_weighting_details 'calc w=1/[\s^2^(Fo^2^)+(0.0170P)^2^+1.0114P] where P=(Fo^2^+2Fc^2^)/3'
_refine_ls_weighting_scheme calc
_refine_ls_wR_factor_gt 0.1459
_refine_ls_wR_factor_ref 0.1471
_reflns_number_gt 2236
_reflns_number_total 2314
_reflns_threshold_expression >2sigma(I)
_cod_data_source_file ja0522130si20050406_014258.cif
_cod_data_source_block jwu74tfull
_cod_database_code 4111747

loop_
_symmetry_equiv_pos_as_xyz
'x, y, z'
'-x, -y, z'
'-x+1/2, y+1/2, -z'
'x+1/2, -y+1/2, -z'

loop_
_atom_site_label
_atom_site_type_symbol
_atom_site_fract_x
_atom_site_fract_y
_atom_site_fract_z
_atom_site_U_iso_or_equiv
_atom_site_adp_type
_atom_site_occupancy
_atom_site_symmetry_multiplicity
_atom_site_calc_flag
_atom_site_refinement_flags
C1 C 0.8549(4) 0.7608(2) 0.8325(4) 0.0303(9) Uani 1 1 d .
C2 C 0.7844(4) 0.7129(3) 0.9589(4) 0.0305(8) Uani 1 1 d .
H2 H 0.7948 0.7502 1.0494 0.037 Uiso 1 1 calc R
C3 C 0.8537(4) 0.6215(2) 0.9852(4) 0.0310(9) Uani 1 1 d .
H3 H 0.9558 0.6326 0.9915 0.037 Uiso 1 1 calc R
C4 C 0.8096(4) 0.5816(2) 1.1309(4) 0.0322(9) Uani 1 1 d .
C5 C 0.8944(4) 0.6112(3) 1.2595(4) 0.0359(9) Uani 1 1 d .
H5A H 0.8959 0.6776 1.2606 0.043 Uiso 1 1 calc R
H5B H 0.9909 0.5906 1.2440 0.043 Uiso 1 1 calc R
C6 C 0.8476(5) 0.5791(3) 1.4101(5) 0.0495(12) Uani 1 1 d .
H6A H 0.8457 0.5134 1.4117 0.074 Uiso 1 1 calc R
H6B H 0.7545 0.6023 1.4307 0.074 Uiso 1 1 calc R
H6C H 0.9125 0.6009 1.4848 0.074 Uiso 1 1 calc R
C7 C 0.7046(5) 0.5256(3) 1.1415(6) 0.0601(14) Uani 1 1 d .
H7A H 0.6793 0.5018 1.2344 0.072 Uiso 1 1 calc R
H7B H 0.6541 0.5089 1.0563 0.072 Uiso 1 1 calc R
C8 C 0.8087(4) 0.8176(2) 0.5807(4) 0.0245(8) Uani 1 1 d .
C9 C 0.9387(4) 0.8542(2) 0.5505(4) 0.0319(9) Uani 1 1 d .
H9 H 1.0068 0.8587 0.6255 0.038 Uiso 1 1 calc R
C10 C 0.9670(4) 0.8837(3) 0.4115(4) 0.0392(10) Uani 1 1 d .
H10 H 1.0561 0.9078 0.3908 0.047 Uiso 1 1 calc R
C11 C 0.8699(4) 0.8795(3) 0.3006(4) 0.0384(10) Uani 1 1 d .
H11 H 0.8920 0.8993 0.2044 0.046 Uiso 1 1 calc R
C12 C 0.7396(4) 0.8458(3) 0.3324(4) 0.0389(10) Uani 1 1 d .
H12 H 0.6704 0.8443 0.2584 0.047 Uiso 1 1 calc R
C13 C 0.7099(4) 0.8144(2) 0.4704(4) 0.0321(9) Uani 1 1 d .
H13 H 0.6207 0.7902 0.4904 0.039 Uiso 1 1 calc R
C14 C 0.8300(5) 0.5603(3) 0.8527(5) 0.0524(13) Uani 1 1 d .
H14A H 0.7304 0.5564 0.8320 0.079 Uiso 1 1 calc R
H14B H 0.8662 0.5003 0.8741 0.079 Uiso 1 1 calc R
H14C H 0.8782 0.5850 0.7671 0.079 Uiso 1 1 calc R
N1 N 0.7726(3) 0.7812(2) 0.7182(3) 0.0306(7) Uani 1 1 d .
O1 O 0.9801(3) 0.7761(2) 0.8342(3) 0.0491(8) Uani 1 1 d .
O2 O 0.6415(3) 0.7041(2) 0.9267(3) 0.0436(8) Uani 1 1 d .
H2A H 0.5949 0.7131 1.0032 0.065 Uiso 1 1 calc R
H21 H 0.687(4) 0.764(2) 0.728(4) 0.017(9) Uiso 1 1 d .

loop_
_atom_site_aniso_label
_atom_site_aniso_U_11
_atom_site_aniso_U_22
_atom_site_aniso_U_33
_atom_site_aniso_U_23
_atom_site_aniso_U_13
_atom_site_aniso_U_12
C1 0.0293(19) 0.036(2) 0.026(2) -0.0034(16) -0.0022(17) -0.0001(16)
C2 0.0293(18) 0.045(2) 0.0173(18) -0.0030(16) 0.0013(16) 0.0054(18)
C3 0.0268(18) 0.031(2) 0.035(2) -0.0065(18) -0.0066(17) 0.0013(16)
C4 0.027(2) 0.0275(19) 0.042(2) 0.0024(18) -0.0024(18) 0.0028(16)
C5 0.035(2) 0.036(2) 0.036(2) 0.0059(19) -0.0001(18) 0.0050(17)
C6 0.048(3) 0.058(3) 0.042(3) 0.009(2) 0.008(2) 0.004(2)
C7 0.060(3) 0.061(3) 0.059(3) 0.011(3) -0.010(3) -0.015(3)
C8 0.0286(19) 0.0210(17) 0.0240(19) 0.0011(15) -0.0016(16) 0.0078(15)
C9 0.0275(19) 0.033(2) 0.035(2) 0.0037(18) -0.0012(17) 0.0016(16)
C10 0.031(2) 0.045(2) 0.042(3) 0.007(2) 0.0064(19) 0.0009(18)
C11 0.048(3) 0.039(2) 0.028(2) 0.0091(18) 0.0092(19) 0.007(2)
C12 0.048(2) 0.035(2) 0.034(2) 0.0071(18) -0.0128(19) 0.0054(19)
C13 0.0299(19) 0.0303(19) 0.036(2) 0.0026(18) -0.0042(19) 0.0017(17)
C14 0.060(3) 0.047(3) 0.051(3) -0.012(2) -0.004(2) 0.008(2)
N1 0.0180(15) 0.0425(18) 0.0314(18) 0.0016(15) 0.0007(14) -0.0014(15)
O1 0.0281(15) 0.082(2) 0.0370(16) 0.0211(17) -0.0102(13) -0.0141(15)
O2 0.0219(13) 0.076(2) 0.0329(16) 0.0109(15) 0.0035(12) 0.0064(14)

loop_
_atom_type_symbol
_atom_type_description
_atom_type_scat_dispersion_real
_atom_type_scat_dispersion_imag
_atom_type_scat_source
C C 0.0033 0.0016 'International Tables Vol C Tables 4.2.6.8 and 6.1.1.4'
H H 0.0000 0.0000 'International Tables Vol C Tables 4.2.6.8 and 6.1.1.4'
N N 0.0061 0.0033 'International Tables Vol C Tables 4.2.6.8 and 6.1.1.4'
O O 0.0106 0.0060 'International Tables Vol C Tables 4.2.6.8 and 6.1.1.4'

loop_
_geom_angle_atom_site_label_1
_geom_angle_atom_site_label_2
_geom_angle_atom_site_label_3
_geom_angle
O1 C1 N1 123.2(4)
O1 C1 C2 121.2(3)
N1 C1 C2 115.6(3)
O2 C2 C1 108.8(3)
O2 C2 C3 112.0(3)
C1 C2 C3 109.9(3)
C4 C3 C14 114.6(3)
C4 C3 C2 111.3(3)
C14 C3 C2 109.9(3)
C7 C4 C5 123.3(4)
C7 C4 C3 122.0(4)
C5 C4 C3 114.7(3)
C4 C5 C6 116.9(3)
C13 C8 C9 119.2(3)
C13 C8 N1 117.6(3)
C9 C8 N1 123.2(3)
C10 C9 C8 119.1(4)
C9 C10 C11 122.0(4)
C10 C11 C12 118.6(4)
C13 C12 C11 120.4(4)
C12 C13 C8 120.7(4)
C1 N1 C8 129.1(3)

loop_
_geom_bond_atom_site_label_1
_geom_bond_atom_site_label_2
_geom_bond_distance
C1 O1 1.229(4)
C1 N1 1.345(5)
C1 C2 1.517(5)
C2 O2 1.415(4)
C2 C3 1.535(5)
C3 C4 1.516(5)
C3 C14 1.532(5)
C4 C7 1.316(6)
C4 C5 1.496(5)
C5 C6 1.522(6)
C8 C13 1.386(5)
C8 C9 1.395(5)
C8 N1 1.410(4)
C9 C10 1.369(5)
C10 C11 1.380(6)
C11 C12 1.384(6)
C12 C13 1.372(5)

loop_
_geom_torsion_atom_site_label_1
_geom_torsion_atom_site_label_2
_geom_torsion_atom_site_label_3
_geom_torsion_atom_site_label_4
_geom_torsion
O1 C1 C2 O2 -179.7(4)
N1 C1 C2 O2 -2.4(5)
O1 C1 C2 C3 -56.7(5)
N1 C1 C2 C3 120.6(3)
O2 C2 C3 C4 -72.3(4)
C1 C2 C3 C4 166.7(3)
O2 C2 C3 C14 55.7(4)
C1 C2 C3 C14 -65.4(4)
C14 C3 C4 C7 -32.0(5)
C2 C3 C4 C7 93.4(5)
C14 C3 C4 C5 148.2(3)
C2 C3 C4 C5 -86.4(4)
C7 C4 C5 C6 -4.6(6)
C3 C4 C5 C6 175.3(3)
C13 C8 C9 C10 -1.9(5)
N1 C8 C9 C10 176.6(3)
C8 C9 C10 C11 1.0(6)
C9 C10 C11 C12 1.1(6)
C10 C11 C12 C13 -2.2(6)
C11 C12 C13 C8 1.3(6)
C9 C8 C13 C12 0.8(5)
N1 C8 C13 C12 -177.8(3)
O1 C1 N1 C8 3.7(6)
C2 C1 N1 C8 -173.5(3)
C13 C8 N1 C1 166.2(4)
C9 C8 N1 C1 -12.3(6)
